data_1520194
loop_
_publ_author_name
'Callear, Samantha K.'
'Hursthouse, Michael B.'

_publ_section_title
;
 Tetra-ethanol-2-ammonium trifumarate fumaric acid
;
_journal_name_full 'Crystal Structure Report Archive'
_journal_page_first 494
_journal_year 2008
_chemical_formula_sum 'C6 H11 N O5'
_chemical_formula_weight 177.16
_chemical_name_systematic
;
Fumaric Acid and 2-Aminoethanol
;
_space_group_IT_number 2
_symmetry_cell_setting triclinic
_symmetry_space_group_name_Hall '-P 1'
_symmetry_space_group_name_H-M 'P -1'
_atom_sites_solution_hydrogens geom
_atom_sites_solution_primary direct
_atom_sites_solution_secondary difmap
_cell_angle_alpha 86.922(4)
_cell_angle_beta 88.863(3)
_cell_angle_gamma 87.350(4)
_cell_formula_units_Z 8
_cell_length_a 8.1621(6)
_cell_length_b 9.3259(5)
_cell_length_c 21.3026(12)
_cell_measurement_reflns_used 6633
_cell_measurement_temperature 120(2)
_cell_measurement_theta_max 27.48
_cell_measurement_theta_min 2.91
_cell_volume 1617.22(17)
_computing_cell_refinement 'DENZO (Otwinowski & Minor, 1997) & COLLECT (Hooft, R.W.W., 1998)'
_computing_data_collection 'COLLECT (Hooft, R.W.W., 1998)'
_computing_data_reduction 'DENZO (Otwinowski & Minor, 1997) & COLLECT (Hooft, R.W.W., 1998)'
_computing_structure_refinement 'SHELXL-97 (Sheldrick, 1997)'
_diffrn_ambient_temperature 120(2)
_diffrn_detector_area_resol_mean 9.091
_diffrn_measured_fraction_theta_full 0.914
_diffrn_measured_fraction_theta_max 0.914
_diffrn_measurement_device_type 'Bruker-Nonius 95mm CCD camera on \k-goniostat'
_diffrn_measurement_method '\f & \w scans'
_diffrn_radiation_monochromator '10cm confocal mirrors'
_diffrn_radiation_source 'Bruker-Nonius FR591 rotating anode'
_diffrn_radiation_type MoK\a
_diffrn_radiation_wavelength 0.71073
_diffrn_reflns_av_R_equivalents 0.0000
_diffrn_reflns_av_sigmaI/netI 0.1135
_diffrn_reflns_limit_h_max 10
_diffrn_reflns_limit_h_min -10
_diffrn_reflns_limit_k_max 12
_diffrn_reflns_limit_k_min -12
_diffrn_reflns_limit_l_max 27
_diffrn_reflns_limit_l_min -27
_diffrn_reflns_number 23933
_diffrn_reflns_theta_full 27.48
_diffrn_reflns_theta_max 27.48
_diffrn_reflns_theta_min 3.12
_exptl_absorpt_coefficient_mu 0.128
_exptl_absorpt_correction_T_max 0.9987
_exptl_absorpt_correction_T_min 0.9848
_exptl_absorpt_correction_type multi-scan
_exptl_absorpt_process_details 'SADABS V2.10 (Sheldrick, G.M., 2003)'
_exptl_crystal_colour colourless
_exptl_crystal_density_diffrn 1.455
_exptl_crystal_density_method 'not measured'
_exptl_crystal_description plate
_exptl_crystal_F_000 752
_exptl_crystal_size_max 0.12
_exptl_crystal_size_mid 0.08
_exptl_crystal_size_min 0.01
_refine_diff_density_max 0.838
_refine_diff_density_min -0.631
_refine_diff_density_rms 0.153
_refine_ls_extinction_method none
_refine_ls_goodness_of_fit_ref 1.191
_refine_ls_hydrogen_treatment constr
_refine_ls_matrix_type full
_refine_ls_number_parameters 445
_refine_ls_number_reflns 23933
_refine_ls_number_restraints 0
_refine_ls_restrained_S_all 1.191
_refine_ls_R_factor_all 0.2172
_refine_ls_R_factor_gt 0.1472
_refine_ls_shift/su_max 0.023
_refine_ls_shift/su_mean 0.001
_refine_ls_structure_factor_coef Fsqd
_refine_ls_weighting_details 'calc w=1/[\s^2^(Fo^2^)+(0.0482P)^2^+14.1392P] where P=(Fo^2^+2Fc^2^)/3'
_refine_ls_weighting_scheme calc
_refine_ls_wR_factor_gt 0.2733
_refine_ls_wR_factor_ref 0.3410
_reflns_number_gt 15565
_reflns_number_total 23933
_reflns_threshold_expression >2sigma(I)
_cod_data_source_file eCrystal-494.cif
_cod_data_source_block 06skc0067p-1
_cod_depositor_comments
;
Citation :
Callear, Samantha K. and Hursthouse, Michael B. (2008) 
University of Southampton, Crystal Structure Report Archive. 
(doi:10.5258/ecrystals/494)

More at:
http://ecrystals.chem.soton.ac.uk/494/
;
_cod_original_sg_symbol_H-M P-1
_cod_database_code 1520194

loop_
_symmetry_equiv_pos_as_xyz
'x, y, z'
'-x, -y, -z'

loop_
_atom_site_label
_atom_site_type_symbol
_atom_site_fract_x
_atom_site_fract_y
_atom_site_fract_z
_atom_site_U_iso_or_equiv
_atom_site_adp_type
_atom_site_occupancy
_atom_site_symmetry_multiplicity
_atom_site_calc_flag
_atom_site_refinement_flags
_atom_site_disorder_assembly
_atom_site_disorder_group
C1 C 0.8410(6) 0.0784(5) -0.0347(2) 0.0174(11) Uani 1 1 d . . .
C2 C 0.8433(6) 0.1892(5) 0.0130(2) 0.0179(11) Uani 1 1 d . . .
H2 H 0.8458 0.1582 0.0562 0.021 Uiso 1 1 calc R . .
C3 C 0.8420(6) 0.3286(5) -0.0019(2) 0.0177(11) Uani 1 1 d . . .
H3 H 0.8398 0.3584 -0.0452 0.021 Uiso 1 1 calc R . .
C4 C 0.8439(5) 0.4412(5) 0.0440(2) 0.0119(10) Uani 1 1 d . . .
O1A O 0.7937(4) -0.0436(4) -0.01985(15) 0.0212(8) Uani 1 1 d . . .
O1B O 0.8918(5) 0.1173(4) -0.09055(14) 0.0209(8) Uani 1 1 d . . .
O4A O 0.9030(5) 0.3984(4) 0.09873(14) 0.0196(8) Uani 1 1 d . . .
H4A H 0.8890 0.4647 0.1237 0.029 Uiso 1 1 calc R . .
O4B O 0.7940(5) 0.5663(4) 0.03051(15) 0.0226(8) Uani 1 1 d . . .
C22 C 1.5135(7) 0.2981(6) 0.1553(3) 0.0300(14) Uani 1 1 d . . .
H22A H 1.6348 0.2962 0.1529 0.036 Uiso 1 1 calc R . .
H22B H 1.4748 0.3734 0.1839 0.036 Uiso 1 1 calc R . .
C23 C 1.4420(6) 0.3272(6) 0.0908(2) 0.0277(13) Uani 1 1 d . . .
H23A H 1.4718 0.4237 0.0739 0.033 Uiso 1 1 calc R . .
H23B H 1.4881 0.2553 0.0620 0.033 Uiso 1 1 calc R . .
N24 N 1.2617(5) 0.3200(5) 0.09433(19) 0.0205(10) Uani 1 1 d . . .
H24A H 1.2346 0.2337 0.1126 0.031 Uiso 1 1 calc R . .
H24B H 1.2205 0.3299 0.0549 0.031 Uiso 1 1 calc R . .
H24C H 1.2189 0.3920 0.1177 0.031 Uiso 1 1 calc R . .
O21 O 1.4588(5) 0.1632(4) 0.17722(18) 0.0326(10) Uani 1 1 d . . .
H21 H 1.5116 0.1340 0.2092 0.049 Uiso 1 1 calc R . .
C31 C 1.0420(6) -0.1083(5) -0.1869(2) 0.0171(11) Uani 1 1 d . . .
C32 C 1.0450(6) -0.2225(5) -0.2340(2) 0.0168(10) Uani 1 1 d . . .
H32 H 1.1476 -0.2669 -0.2454 0.020 Uiso 1 1 calc R . .
C33 C 0.9111(6) -0.2638(5) -0.2603(2) 0.0154(10) Uani 1 1 d . . .
H33 H 0.8080 -0.2228 -0.2475 0.018 Uiso 1 1 calc R . .
C34 C 0.9151(6) -0.3718(5) -0.3090(2) 0.0175(11) Uani 1 1 d . . .
O31A O 0.9001(4) -0.0798(4) -0.16168(15) 0.0200(8) Uani 1 1 d . . .
H31A H 0.9074 -0.0136 -0.1368 0.030 Uiso 1 1 calc R . .
O31B O 1.1689(4) -0.0497(4) -0.17635(16) 0.0223(8) Uani 1 1 d . . .
O34A O 0.7890(4) -0.4133(4) -0.33005(16) 0.0250(8) Uani 1 1 d . . .
O34B O 1.0632(4) -0.4159(4) -0.32607(15) 0.0225(8) Uani 1 1 d . . .
H34B H 1.0573 -0.4806 -0.3518 0.034 Uiso 1 1 calc R . .
C42 C 0.5306(7) 0.7191(6) 0.3474(2) 0.0265(12) Uani 1 1 d . . .
H42A H 0.4654 0.7959 0.3241 0.032 Uiso 1 1 calc R . .
H42B H 0.6429 0.7522 0.3524 0.032 Uiso 1 1 calc R . .
C43 C 0.4525(6) 0.6856(6) 0.4109(2) 0.0230(12) Uani 1 1 d . . .
H43A H 0.5136 0.6035 0.4323 0.028 Uiso 1 1 calc R . .
H43B H 0.4583 0.7697 0.4371 0.028 Uiso 1 1 calc R . .
N44 N 0.2783(5) 0.6498(4) 0.40434(18) 0.0178(9) Uani 1 1 d . . .
H44A H 0.2181 0.7305 0.3918 0.027 Uiso 1 1 calc R . .
H44B H 0.2387 0.6145 0.4420 0.027 Uiso 1 1 calc R . .
H44C H 0.2715 0.5826 0.3752 0.027 Uiso 1 1 calc R . .
O41 O 0.5358(5) 0.5912(4) 0.31427(18) 0.0346(10) Uani 1 1 d . . .
H41 H 0.5499 0.6114 0.2757 0.052 Uiso 1 1 calc R . .
C51 C 1.1410(6) -0.5772(6) -0.4576(2) 0.0184(11) Uani 1 1 d . . .
C52 C 1.1510(6) -0.6866(5) -0.5046(2) 0.0150(10) Uani 1 1 d . . .
H52 H 1.1526 -0.6562 -0.5479 0.018 Uiso 1 1 calc R . .
C53 C 1.1581(6) -0.8271(5) -0.4889(2) 0.0157(10) Uani 1 1 d . . .
H53 H 1.1530 -0.8565 -0.4456 0.019 Uiso 1 1 calc R . .
C54 C 1.1733(6) -0.9394(5) -0.5351(2) 0.0151(10) Uani 1 1 d . . .
O51A O 1.0784(4) -0.6106(4) -0.40376(14) 0.0194(8) Uani 1 1 d . . .
O51B O 1.1955(4) -0.4540(4) -0.47273(15) 0.0203(8) Uani 1 1 d . . .
O54A O 1.1190(5) -0.9008(4) -0.59067(14) 0.0202(8) Uani 1 1 d . . .
H54A H 1.1169 -0.9733 -0.6124 0.030 Uiso 1 1 calc R . .
O54B O 1.2327(5) -1.0606(4) -0.52123(16) 0.0263(9) Uani 1 1 d . . .
C62 C 0.4872(7) 0.8273(6) 0.1702(3) 0.0294(13) Uani 1 1 d . . .
H62A H 0.5504 0.8779 0.2007 0.035 Uiso 1 1 calc R . .
H62B H 0.3714 0.8636 0.1726 0.035 Uiso 1 1 calc R . .
C63 C 0.5559(6) 0.8578(7) 0.1040(2) 0.0279(13) Uani 1 1 d . . .
H63A H 0.5052 0.7942 0.0748 0.034 Uiso 1 1 calc R . .
H63B H 0.5262 0.9585 0.0901 0.034 Uiso 1 1 calc R . .
N64 N 0.7362(5) 0.8345(4) 0.1007(2) 0.0203(9) Uani 1 1 d . . .
H64A H 0.7833 0.8945 0.1266 0.030 Uiso 1 1 calc R . .
H64B H 0.7723 0.8530 0.0605 0.030 Uiso 1 1 calc R . .
H64C H 0.7639 0.7417 0.1129 0.030 Uiso 1 1 calc R . .
O61 O 0.4969(5) 0.6758(4) 0.18589(19) 0.0304(9) Uani 1 1 d . . .
H61 H 0.4067 0.6406 0.1788 0.046 Uiso 1 1 calc R . .
C71 C 0.9765(6) 0.8854(5) 0.3175(2) 0.0150(10) Uani 1 1 d . . .
C72 C 0.9587(6) 0.7796(5) 0.2682(2) 0.0169(11) Uani 1 1 d . . .
H72 H 0.8514 0.7531 0.2585 0.020 Uiso 1 1 calc R . .
C73 C 1.0840(6) 0.7211(5) 0.2374(2) 0.0181(11) Uani 1 1 d . . .
H73 H 1.1911 0.7463 0.2479 0.022 Uiso 1 1 calc R . .
C74 C 1.0687(6) 0.6181(5) 0.1871(2) 0.0151(10) Uani 1 1 d . . .
O71A O 1.1211(4) 0.8986(4) 0.33852(14) 0.0177(8) Uani 1 1 d . . .
O71B O 0.8533(4) 0.9578(4) 0.33436(15) 0.0208(8) Uani 1 1 d . . .
O74A O 1.1955(4) 0.5602(4) 0.16501(15) 0.0200(8) Uani 1 1 d . . .
O74B O 0.9224(4) 0.5923(4) 0.17175(15) 0.0189(8) Uani 1 1 d . . .
C82 C 0.5054(7) 0.1273(7) 0.3525(3) 0.0302(13) Uani 1 1 d . . .
H82A H 0.5149 0.0397 0.3808 0.036 Uiso 1 1 calc R . .
H82B H 0.3872 0.1501 0.3456 0.036 Uiso 1 1 calc R . .
C83 C 0.5758(7) 0.2471(6) 0.3834(3) 0.0280(13) Uani 1 1 d . . .
H83A H 0.5043 0.2730 0.4195 0.034 Uiso 1 1 calc R . .
H83B H 0.5775 0.3318 0.3534 0.034 Uiso 1 1 calc R . .
N84 N 0.7455(5) 0.2128(5) 0.40615(19) 0.0227(10) Uani 1 1 d . . .
H84A H 0.7419 0.1490 0.4400 0.034 Uiso 1 1 calc R . .
H84B H 0.7907 0.2948 0.4175 0.034 Uiso 1 1 calc R . .
H84C H 0.8075 0.1737 0.3749 0.034 Uiso 1 1 calc R . .
O81 O 0.5834(5) 0.0982(5) 0.29362(16) 0.0342(10) Uani 1 1 d . . .
H81 H 0.6649 0.0412 0.2997 0.051 Uiso 1 1 calc R . .

loop_
_atom_site_aniso_label
_atom_site_aniso_U_11
_atom_site_aniso_U_22
_atom_site_aniso_U_33
_atom_site_aniso_U_23
_atom_site_aniso_U_13
_atom_site_aniso_U_12
C1 0.017(3) 0.017(3) 0.018(3) -0.004(2) -0.002(2) -0.003(2)
C2 0.020(3) 0.020(3) 0.015(2) -0.005(2) -0.003(2) -0.003(2)
C3 0.020(3) 0.019(3) 0.014(2) -0.003(2) 0.003(2) -0.005(2)
C4 0.010(2) 0.017(3) 0.010(2) -0.0029(19) 0.0014(17) -0.0030(19)
O1A 0.032(2) 0.0121(19) 0.0192(18) 0.0009(15) 0.0028(15) -0.0037(16)
O1B 0.033(2) 0.0161(19) 0.0139(17) -0.0035(15) 0.0069(15) -0.0033(16)
O4A 0.034(2) 0.0119(18) 0.0127(16) -0.0030(14) -0.0053(15) 0.0022(16)
O4B 0.035(2) 0.016(2) 0.0172(18) -0.0029(15) -0.0035(16) 0.0028(16)
C22 0.026(3) 0.029(3) 0.035(3) 0.006(3) -0.009(3) -0.002(3)
C23 0.013(3) 0.035(3) 0.032(3) 0.008(3) 0.009(2) 0.005(2)
N24 0.023(2) 0.018(2) 0.019(2) -0.0021(18) -0.0024(18) 0.0057(19)
O21 0.040(2) 0.022(2) 0.035(2) 0.0090(18) -0.0091(19) -0.0033(19)
C31 0.027(3) 0.014(3) 0.010(2) 0.001(2) -0.003(2) 0.002(2)
C32 0.022(3) 0.013(3) 0.016(2) -0.004(2) 0.005(2) -0.004(2)
C33 0.021(3) 0.013(2) 0.012(2) 0.001(2) 0.0031(19) -0.001(2)
C34 0.023(3) 0.017(3) 0.012(2) 0.003(2) 0.008(2) -0.001(2)
O31A 0.024(2) 0.0182(19) 0.0197(18) -0.0132(15) 0.0007(15) -0.0030(16)
O31B 0.0189(19) 0.025(2) 0.0239(19) -0.0069(16) -0.0023(15) -0.0037(16)
O34A 0.028(2) 0.025(2) 0.0230(18) -0.0059(16) -0.0024(16) -0.0042(17)
O34B 0.030(2) 0.019(2) 0.0187(18) -0.0110(15) 0.0033(16) 0.0026(16)
C42 0.022(3) 0.024(3) 0.033(3) -0.001(2) 0.002(2) -0.006(2)
C43 0.021(3) 0.026(3) 0.023(3) -0.003(2) -0.001(2) -0.002(2)
N44 0.021(2) 0.017(2) 0.015(2) 0.0020(18) 0.0008(17) -0.0003(18)
O41 0.054(3) 0.023(2) 0.027(2) -0.0045(17) 0.008(2) -0.004(2)
C51 0.019(3) 0.020(3) 0.017(2) -0.004(2) -0.004(2) 0.002(2)
C52 0.023(3) 0.015(3) 0.007(2) -0.0048(19) -0.0020(19) 0.001(2)
C53 0.020(3) 0.015(3) 0.012(2) -0.003(2) 0.0015(19) 0.000(2)
C54 0.020(3) 0.009(2) 0.017(2) 0.002(2) 0.005(2) -0.007(2)
O51A 0.029(2) 0.0175(19) 0.0126(16) -0.0046(14) 0.0052(15) -0.0061(16)
O51B 0.029(2) 0.017(2) 0.0164(17) -0.0018(15) -0.0007(15) -0.0070(16)
O54A 0.032(2) 0.0157(19) 0.0135(17) -0.0062(15) -0.0011(15) -0.0013(16)
O54B 0.044(2) 0.014(2) 0.0202(18) -0.0005(15) 0.0045(17) 0.0031(17)
C62 0.033(3) 0.018(3) 0.037(3) 0.003(3) -0.001(3) 0.001(2)
C63 0.025(3) 0.036(4) 0.023(3) 0.003(2) -0.005(2) -0.005(3)
N64 0.023(2) 0.014(2) 0.025(2) -0.0040(18) 0.0018(19) -0.0029(18)
O61 0.029(2) 0.023(2) 0.039(2) 0.0092(18) 0.0009(19) -0.0027(17)
C71 0.021(3) 0.011(3) 0.012(2) 0.0033(19) 0.006(2) -0.004(2)
C72 0.018(3) 0.016(3) 0.017(2) 0.002(2) 0.002(2) -0.003(2)
C73 0.021(3) 0.017(3) 0.017(2) -0.005(2) -0.001(2) -0.004(2)
C74 0.019(3) 0.014(3) 0.012(2) -0.0014(19) 0.0002(19) 0.000(2)
O71A 0.0207(19) 0.0182(19) 0.0145(16) -0.0051(14) 0.0023(14) -0.0012(15)
O71B 0.026(2) 0.019(2) 0.0176(17) -0.0075(15) 0.0014(15) 0.0041(16)
O74A 0.025(2) 0.0190(19) 0.0162(17) -0.0064(15) 0.0002(15) 0.0068(16)
O74B 0.024(2) 0.0153(19) 0.0183(17) -0.0052(15) -0.0025(15) -0.0027(15)
C82 0.018(3) 0.041(4) 0.032(3) -0.006(3) 0.005(2) -0.001(3)
C83 0.027(3) 0.028(3) 0.028(3) -0.001(2) -0.003(2) 0.007(3)
N84 0.030(3) 0.023(2) 0.016(2) -0.0021(18) 0.0002(19) -0.008(2)
O81 0.031(2) 0.044(3) 0.026(2) 0.0009(19) -0.0018(17) 0.010(2)

loop_
_atom_type_symbol
_atom_type_description
_atom_type_scat_dispersion_real
_atom_type_scat_dispersion_imag
_atom_type_scat_source
C C 0.0033 0.0016 'International Tables Vol C Tables 4.2.6.8 and 6.1.1.4'
H H 0.0000 0.0000 'International Tables Vol C Tables 4.2.6.8 and 6.1.1.4'
N N 0.0061 0.0033 'International Tables Vol C Tables 4.2.6.8 and 6.1.1.4'
O O 0.0106 0.0060 'International Tables Vol C Tables 4.2.6.8 and 6.1.1.4'

loop_
_geom_angle_atom_site_label_1
_geom_angle_atom_site_label_2
_geom_angle_atom_site_label_3
_geom_angle
_geom_angle_site_symmetry_1
_geom_angle_site_symmetry_3
O1A C1 O1B 123.5(5) . .
O1A C1 C2 120.4(4) . .
O1B C1 C2 116.1(4) . .
C3 C2 C1 123.2(4) . .
C3 C2 H2 118.4 . .
C1 C2 H2 118.4 . .
C2 C3 C4 124.6(4) . .
C2 C3 H3 117.7 . .
C4 C3 H3 117.7 . .
O4B C4 O4A 123.6(4) . .
O4B C4 C3 121.6(4) . .
O4A C4 C3 114.8(4) . .
C4 O4A H4A 109.5 . .
O21 C22 C23 106.1(5) . .
O21 C22 H22A 110.5 . .
C23 C22 H22A 110.5 . .
O21 C22 H22B 110.5 . .
C23 C22 H22B 110.5 . .
H22A C22 H22B 108.7 . .
N24 C23 C22 110.0(4) . .
N24 C23 H23A 109.7 . .
C22 C23 H23A 109.7 . .
N24 C23 H23B 109.7 . .
C22 C23 H23B 109.7 . .
H23A C23 H23B 108.2 . .
C23 N24 H24A 109.5 . .
C23 N24 H24B 109.5 . .
H24A N24 H24B 109.5 . .
C23 N24 H24C 109.5 . .
H24A N24 H24C 109.5 . .
H24B N24 H24C 109.5 . .
C22 O21 H21 109.5 . .
O31B C31 O31A 126.0(5) . .
O31B C31 C32 119.1(5) . .
O31A C31 C32 114.9(4) . .
C33 C32 C31 122.8(5) . .
C33 C32 H32 118.6 . .
C31 C32 H32 118.6 . .
C32 C33 C34 122.7(5) . .
C32 C33 H33 118.6 . .
C34 C33 H33 118.6 . .
O34A C34 O34B 124.8(5) . .
O34A C34 C33 121.2(5) . .
O34B C34 C33 114.0(5) . .
C31 O31A H31A 109.5 . .
C34 O34B H34B 109.5 . .
O41 C42 C43 107.4(4) . .
O41 C42 H42A 110.2 . .
C43 C42 H42A 110.2 . .
O41 C42 H42B 110.2 . .
C43 C42 H42B 110.2 . .
H42A C42 H42B 108.5 . .
N44 C43 C42 110.7(4) . .
N44 C43 H43A 109.5 . .
C42 C43 H43A 109.5 . .
N44 C43 H43B 109.5 . .
C42 C43 H43B 109.5 . .
H43A C43 H43B 108.1 . .
C43 N44 H44A 109.5 . .
C43 N44 H44B 109.5 . .
H44A N44 H44B 109.5 . .
C43 N44 H44C 109.5 . .
H44A N44 H44C 109.5 . .
H44B N44 H44C 109.5 . .
C42 O41 H41 109.5 . .
O51A C51 O51B 123.5(5) . .
O51A C51 C52 118.2(5) . .
O51B C51 C52 118.2(4) . .
C53 C52 C51 122.6(4) . .
C53 C52 H52 118.7 . .
C51 C52 H52 118.7 . .
C52 C53 C54 123.8(4) . .
C52 C53 H53 118.1 . .
C54 C53 H53 118.1 . .
O54B C54 O54A 123.2(5) . .
O54B C54 C53 121.8(4) . .
O54A C54 C53 115.0(4) . .
C54 O54A H54A 109.5 . .
O61 C62 C63 110.1(5) . .
O61 C62 H62A 109.6 . .
C63 C62 H62A 109.6 . .
O61 C62 H62B 109.6 . .
C63 C62 H62B 109.6 . .
H62A C62 H62B 108.2 . .
N64 C63 C62 112.1(4) . .
N64 C63 H63A 109.2 . .
C62 C63 H63A 109.2 . .
N64 C63 H63B 109.2 . .
C62 C63 H63B 109.2 . .
H63A C63 H63B 107.9 . .
C63 N64 H64A 109.5 . .
C63 N64 H64B 109.5 . .
H64A N64 H64B 109.5 . .
C63 N64 H64C 109.5 . .
H64A N64 H64C 109.5 . .
H64B N64 H64C 109.5 . .
C62 O61 H61 109.5 . .
O71B C71 O71A 124.1(5) . .
O71B C71 C72 118.8(4) . .
O71A C71 C72 117.1(4) . .
C73 C72 C71 123.4(5) . .
C73 C72 H72 118.3 . .
C71 C72 H72 118.3 . .
C72 C73 C74 124.2(5) . .
C72 C73 H73 117.9 . .
C74 C73 H73 117.9 . .
O74A C74 O74B 125.0(4) . .
O74A C74 C73 118.7(4) . .
O74B C74 C73 116.3(4) . .
O81 C82 C83 113.2(5) . .
O81 C82 H82A 108.9 . .
C83 C82 H82A 108.9 . .
O81 C82 H82B 108.9 . .
C83 C82 H82B 108.9 . .
H82A C82 H82B 107.8 . .
C82 C83 N84 113.1(5) . .
C82 C83 H83A 109.0 . .
N84 C83 H83A 109.0 . .
C82 C83 H83B 109.0 . .
N84 C83 H83B 109.0 . .
H83A C83 H83B 107.8 . .
C83 N84 H84A 109.5 . .
C83 N84 H84B 109.5 . .
H84A N84 H84B 109.5 . .
C83 N84 H84C 109.5 . .
H84A N84 H84C 109.5 . .
H84B N84 H84C 109.5 . .
C82 O81 H81 109.5 . .

loop_
_geom_bond_atom_site_label_1
_geom_bond_atom_site_label_2
_geom_bond_distance
_geom_bond_site_symmetry_2
C1 O1A 1.241(6) .
C1 O1B 1.292(6) .
C1 C2 1.487(7) .
C2 C3 1.322(7) .
C2 H2 0.9500 .
C3 C4 1.473(7) .
C3 H3 0.9500 .
C4 O4B 1.239(6) .
C4 O4A 1.306(5) .
O4A H4A 0.8400 .
C22 O21 1.407(6) .
C22 C23 1.511(7) .
C22 H22A 0.9900 .
C22 H22B 0.9900 .
C23 N24 1.477(6) .
C23 H23A 0.9900 .
C23 H23B 0.9900 .
N24 H24A 0.9100 .
N24 H24B 0.9100 .
N24 H24C 0.9100 .
O21 H21 0.8400 .
C31 O31B 1.224(6) .
C31 O31A 1.289(6) .
C31 C32 1.501(7) .
C32 C33 1.320(7) .
C32 H32 0.9500 .
C33 C34 1.483(7) .
C33 H33 0.9500 .
C34 O34A 1.219(6) .
C34 O34B 1.310(6) .
O31A H31A 0.8400 .
O34B H34B 0.8400 .
C42 O41 1.417(6) .
C42 C43 1.508(7) .
C42 H42A 0.9900 .
C42 H42B 0.9900 .
C43 N44 1.487(6) .
C43 H43A 0.9900 .
C43 H43B 0.9900 .
N44 H44A 0.9100 .
N44 H44B 0.9100 .
N44 H44C 0.9100 .
O41 H41 0.8400 .
C51 O51A 1.275(6) .
C51 O51B 1.274(6) .
C51 C52 1.465(7) .
C52 C53 1.333(7) .
C52 H52 0.9500 .
C53 C54 1.474(7) .
C53 H53 0.9500 .
C54 O54B 1.233(6) .
C54 O54A 1.299(5) .
O54A H54A 0.8400 .
C62 O61 1.433(6) .
C62 C63 1.525(7) .
C62 H62A 0.9900 .
C62 H62B 0.9900 .
C63 N64 1.478(6) .
C63 H63A 0.9900 .
C63 H63B 0.9900 .
N64 H64A 0.9100 .
N64 H64B 0.9100 .
N64 H64C 0.9100 .
O61 H61 0.8400 .
C71 O71B 1.242(5) .
C71 O71A 1.284(6) .
C71 C72 1.493(7) .
C72 C73 1.318(7) .
C72 H72 0.9500 .
C73 C74 1.486(7) .
C73 H73 0.9500 .
C74 O74A 1.242(5) .
C74 O74B 1.281(6) .
C82 O81 1.429(6) .
C82 C83 1.472(8) .
C82 H82A 0.9900 .
C82 H82B 0.9900 .
C83 N84 1.492(7) .
C83 H83A 0.9900 .
C83 H83B 0.9900 .
N84 H84A 0.9100 .
N84 H84B 0.9100 .
N84 H84C 0.9100 .
O81 H81 0.8400 .

loop_
_geom_hbond_atom_site_label_D
_geom_hbond_atom_site_label_H
_geom_hbond_atom_site_label_A
_geom_hbond_distance_DH
_geom_hbond_distance_HA
_geom_hbond_distance_DA
_geom_hbond_angle_DHA
_geom_hbond_site_symmetry_A
N24 H24C O74A 0.91 1.91 2.791(5) 162.8 .
O31A H31A O1B 0.84 1.61 2.441(5) 171.3 .
O31A H31A O1A 0.84 2.65 3.158(5) 120.7 .
O34B H34B O51A 0.84 1.69 2.519(5) 170.8 .
O41 H41 O61 0.84 2.02 2.825(6) 159.5 .
N64 H64C O74B 0.91 2.21 3.019(5) 147.2 .
N64 H64C O4B 0.91 2.46 2.996(5) 117.6 .
O4A H4A O74B 0.84 1.65 2.460(5) 162.7 .
N24 H24A O31A 0.91 2.07 2.945(5) 159.9 2_755
N84 H84B O51B 0.91 1.95 2.788(6) 151.9 2_755
N84 H84B O34B 0.91 2.51 2.959(6) 111.1 2_755
N24 H24B O4B 0.91 2.02 2.847(5) 150.9 2_765
N64 H64A O31B 0.91 1.90 2.786(6) 165.0 2_765
O21 H21 O81 0.84 1.91 2.726(5) 163.8 1_655
N44 H44A O71A 0.91 2.03 2.905(5) 162.2 1_455
O61 H61 O74A 0.84 1.95 2.785(5) 178.2 1_455
N44 H44B O51B 0.91 1.92 2.823(5) 169.2 1_466
N44 H44C O34A 0.91 1.98 2.863(6) 163.3 2_655
N64 H64B O1A 0.91 1.93 2.792(5) 157.8 1_565
O54A H54A O71A 0.84 1.63 2.465(5) 173.1 1_534
O54A H54A O71B 0.84 2.58 3.101(5) 121.8 1_534
N84 H84A O54B 0.91 1.89 2.770(5) 162.8 2_745
N84 H84C O71B 0.91 2.25 2.985(6) 138.1 1_545
O81 H81 O71B 0.84 1.84 2.647(5) 160.6 1_545
